data_4500103
loop_
_publ_author_name
'Xie, Jingli'
'Batten, Stuart R.'
'Zou, Yang'
'Ren, Xiaoming'

_publ_section_title
;
 Observation of in Situ Ligand Reactions during the Assembly of
 Crystalline Zn&#x2212;S Clusters
;
_journal_issue 1
_journal_name_full 'Crystal Growth &amp; Design'
_journal_page_first 16
_journal_paper_doi 10.1021/cg100926g
_journal_volume 11
_journal_year 2011
_chemical_formula_sum 'C106 H88 N2 S17 Zn8'
_chemical_formula_weight 2457.76
_chemical_name_systematic
; 
 ? 
;
_space_group_IT_number 9
_symmetry_cell_setting monoclinic
_symmetry_space_group_name_Hall 'C -2yc'
_symmetry_space_group_name_H-M 'C 1 c 1'
_atom_sites_solution_hydrogens geom
_atom_sites_solution_primary direct
_atom_sites_solution_secondary difmap
_audit_creation_method SHELXL-97
_cell_angle_alpha 90.00
_cell_angle_beta 106.104(2)
_cell_angle_gamma 90.00
_cell_formula_units_Z 4
_cell_length_a 20.663(3)
_cell_length_b 16.514(2)
_cell_length_c 31.871(4)
_cell_measurement_reflns_used 15305
_cell_measurement_temperature 130(2)
_cell_measurement_theta_max 27.57
_cell_measurement_theta_min 1.33
_cell_volume 10449(2)
_computing_cell_refinement 'SMART (Siemens, 1996)'
_computing_data_collection 'SMART (Siemens, 1996)'
_computing_data_reduction SAINT
_computing_molecular_graphics SHELXTL
_computing_publication_material
;
SHELXTL, PARST (Nardelli, 1995) and PLATON (Spek, 1990)
;
_computing_structure_refinement 'SHELXL-97 (Sheldrick, 1997)'
_computing_structure_solution 'SHELXS-97 (Sheldrick, 1990)'
_diffrn_ambient_temperature 130(2)
_diffrn_measured_fraction_theta_full 0.975
_diffrn_measured_fraction_theta_max 0.975
_diffrn_measurement_device_type 'CCD area detector'
_diffrn_measurement_method '\w scans'
_diffrn_radiation_monochromator graphite
_diffrn_radiation_source 'fine-focus sealed tube'
_diffrn_radiation_type MoK\a
_diffrn_radiation_wavelength 0.71073
_diffrn_reflns_av_R_equivalents 0.0649
_diffrn_reflns_av_sigmaI/netI 0.1000
_diffrn_reflns_limit_h_max 25
_diffrn_reflns_limit_h_min -26
_diffrn_reflns_limit_k_max 21
_diffrn_reflns_limit_k_min -21
_diffrn_reflns_limit_l_max 41
_diffrn_reflns_limit_l_min -18
_diffrn_reflns_number 31008
_diffrn_reflns_theta_full 27.57
_diffrn_reflns_theta_max 27.57
_diffrn_reflns_theta_min 1.33
_exptl_absorpt_coefficient_mu 2.191
_exptl_absorpt_correction_T_max 0.580
_exptl_absorpt_correction_T_min 0.552
_exptl_absorpt_correction_type empirical
_exptl_absorpt_process_details 'SADABS (Sheldrick, 1996)'
_exptl_crystal_colour colorless
_exptl_crystal_density_diffrn 1.562
_exptl_crystal_density_method 'not measured'
_exptl_crystal_description block
_exptl_crystal_F_000 5000
_exptl_crystal_size_max 0.28
_exptl_crystal_size_mid 0.27
_exptl_crystal_size_min 0.25
_refine_diff_density_max 1.660
_refine_diff_density_min -1.074
_refine_diff_density_rms 0.187
_refine_ls_abs_structure_details 'Flack H D (1983), Acta Cryst. A39, 876-881'
_refine_ls_abs_structure_Flack 0.84(2)
_refine_ls_extinction_method none
_refine_ls_goodness_of_fit_ref 1.178
_refine_ls_hydrogen_treatment constr
_refine_ls_matrix_type full
_refine_ls_number_parameters 1169
_refine_ls_number_reflns 15305
_refine_ls_number_restraints 2
_refine_ls_restrained_S_all 1.178
_refine_ls_R_factor_all 0.0949
_refine_ls_R_factor_gt 0.0832
_refine_ls_shift/su_max 0.000
_refine_ls_shift/su_mean 0.000
_refine_ls_structure_factor_coef Fsqd
_refine_ls_weighting_details 'calc w=1/[\s^2^(Fo^2^)+(0.0341P)^2^+195.1176P] where P=(Fo^2^+2Fc^2^)/3'
_refine_ls_weighting_scheme calc
_refine_ls_wR_factor_gt 0.1741
_refine_ls_wR_factor_ref 0.1804
_reflns_number_gt 13436
_reflns_number_total 15305
_reflns_threshold_expression >2sigma(I)
_cod_data_source_file cg100926g_si_003.cif
_cod_data_source_block 2
_cod_depositor_comments
;
The following automatic conversions were performed:

'_symmetry_cell_setting' value 'Monoclinic' changed to 'monoclinic'
according to /home/saulius/struct/CIF-dictionaries/cif_core.dic
dictionary named 'cif_core.dic' version 2.4.1 from 2010-06-29.

Automatic conversion script
Id: cif_fix_values 1715 2011-07-08 13:25:40Z adriana 
;
_cod_original_sg_symbol_H-M Cc
_cod_database_code 4500103

loop_
_symmetry_equiv_pos_as_xyz
'x, y, z'
'x, -y, z+1/2'
'x+1/2, y+1/2, z'
'x+1/2, -y+1/2, z+1/2'

loop_
_atom_site_label
_atom_site_type_symbol
_atom_site_fract_x
_atom_site_fract_y
_atom_site_fract_z
_atom_site_U_iso_or_equiv
_atom_site_adp_type
_atom_site_occupancy
_atom_site_symmetry_multiplicity
_atom_site_calc_flag
_atom_site_refinement_flags
Zn1 Zn 0.00241(7) 0.47642(9) 0.62516(5) 0.0168(3) Uani 1 1 d .
Zn2 Zn 0.05561(7) 0.50039(9) 0.52114(5) 0.0153(3) Uani 1 1 d .
Zn3 Zn 0.14190(7) 0.35098(8) 0.60597(5) 0.0143(3) Uani 1 1 d .
Zn4 Zn 0.24146(7) 0.47263(9) 0.54039(5) 0.0147(3) Uani 1 1 d .
Zn5 Zn 0.17821(7) 0.57513(9) 0.62829(5) 0.0162(3) Uani 1 1 d .
Zn6 Zn 0.11793(7) 0.30795(9) 0.48363(5) 0.0170(3) Uani 1 1 d .
Zn7 Zn 0.16907(7) 0.67942(9) 0.52529(5) 0.0168(3) Uani 1 1 d .
Zn8 Zn 0.31352(7) 0.42304(9) 0.65664(6) 0.0173(3) Uani 1 1 d .
S1 S -0.10074(18) 0.4851(3) 0.63797(14) 0.0354(10) Uani 1 1 d .
S2 S -0.03084(15) 0.45390(18) 0.54857(11) 0.0151(6) Uani 1 1 d .
S3 S 0.07392(15) 0.59619(19) 0.64153(12) 0.0166(6) Uani 1 1 d .
S4 S 0.08186(15) 0.37524(19) 0.65800(11) 0.0162(6) Uani 1 1 d .
S5 S 0.06114(15) 0.43176(19) 0.45815(12) 0.0177(7) Uani 1 1 d .
S6 S 0.05557(15) 0.64251(19) 0.51464(12) 0.0174(7) Uani 1 1 d .
S7 S 0.22780(16) 0.6836(2) 0.59987(12) 0.0195(7) Uani 1 1 d .
S8 S 0.25081(15) 0.50866(19) 0.68949(12) 0.0178(7) Uani 1 1 d .
S9 S 0.25255(15) 0.3036(2) 0.63553(12) 0.0174(7) Uani 1 1 d .
S10 S 0.08644(15) 0.26954(19) 0.54781(11) 0.0162(6) Uani 1 1 d .
S11 S 0.23443(15) 0.34639(19) 0.50688(12) 0.0167(7) Uani 1 1 d .
S12 S 0.1089(2) 0.1939(2) 0.44219(14) 0.0334(9) Uani 1 1 d .
S13 S 0.22049(15) 0.5831(2) 0.49134(12) 0.0182(7) Uani 1 1 d .
S14 S 0.33959(15) 0.49089(19) 0.59850(12) 0.0170(7) Uani 1 1 d .
S15 S 0.15621(14) 0.4757(2) 0.57498(12) 0.0157(6) Uani 1 1 d .
S16 S 0.5523(2) 0.4944(3) 0.78919(18) 0.0472(13) Uani 1 1 d .
S17 S 0.1485(2) 0.8543(3) 0.36618(17) 0.0453(12) Uani 1 1 d .
N1 N 0.4046(5) 0.3886(7) 0.6991(4) 0.019(2) Uani 1 1 d .
N2 N 0.1656(6) 0.7853(7) 0.4918(4) 0.026(3) Uani 1 1 d .
C1 C -0.0903(7) 0.4743(9) 0.6939(6) 0.031(4) Uani 1 1 d .
C2 C -0.1098(7) 0.5338(8) 0.7190(5) 0.023(3) Uani 1 1 d .
H2 H -0.1285 0.5825 0.7048 0.028 Uiso 1 1 calc R
C3 C -0.1038(7) 0.5266(8) 0.7628(5) 0.027(3) Uani 1 1 d .
H3 H -0.1191 0.5687 0.7781 0.032 Uiso 1 1 calc R
C4 C -0.0749(8) 0.4563(10) 0.7846(6) 0.038(4) Uani 1 1 d .
H4 H -0.0686 0.4504 0.8151 0.046 Uiso 1 1 calc R
C5 C -0.0562(7) 0.3964(10) 0.7610(6) 0.031(4) Uani 1 1 d .
H5 H -0.0381 0.3479 0.7756 0.037 Uiso 1 1 calc R
C6 C -0.0619(8) 0.4028(8) 0.7172(6) 0.031(4) Uani 1 1 d .
H6 H -0.0471 0.3598 0.7023 0.037 Uiso 1 1 calc R
C7 C -0.0988(6) 0.5203(8) 0.5242(5) 0.022(3) Uani 1 1 d .
C8 C -0.1451(7) 0.4980(11) 0.4836(6) 0.035(4) Uani 1 1 d .
H8 H -0.1401 0.4478 0.4704 0.042 Uiso 1 1 calc R
C9 C -0.1960(8) 0.5482(11) 0.4641(6) 0.040(4) Uani 1 1 d .
H9 H -0.2281 0.5322 0.4378 0.048 Uiso 1 1 calc R
C10 C -0.2018(7) 0.6260(9) 0.4832(5) 0.025(3) Uani 1 1 d .
H10 H -0.2367 0.6622 0.4688 0.030 Uiso 1 1 calc R
C11 C -0.1591(7) 0.6472(9) 0.5203(6) 0.031(4) Uani 1 1 d .
H11 H -0.1644 0.6983 0.5326 0.037 Uiso 1 1 calc R
C12 C -0.1056(7) 0.5968(8) 0.5426(5) 0.020(3) Uani 1 1 d .
H12 H -0.0749 0.6137 0.5693 0.024 Uiso 1 1 calc R
C13 C 0.0980(6) 0.6134(8) 0.6986(4) 0.017(3) Uani 1 1 d .
C14 C 0.0667(7) 0.5762(9) 0.7269(5) 0.028(3) Uani 1 1 d .
H14 H 0.0337 0.5357 0.7156 0.033 Uiso 1 1 calc R
C15 C 0.0810(8) 0.5951(10) 0.7702(6) 0.037(4) Uani 1 1 d .
H15 H 0.0588 0.5688 0.7888 0.044 Uiso 1 1 calc R
C16 C 0.1304(8) 0.6553(9) 0.7862(6) 0.034(4) Uani 1 1 d .
H16 H 0.1408 0.6708 0.8161 0.041 Uiso 1 1 calc R
C17 C 0.1626(8) 0.6906(9) 0.7602(5) 0.031(4) Uani 1 1 d .
H17 H 0.1970 0.7290 0.7723 0.038 Uiso 1 1 calc R
C18 C 0.1471(7) 0.6728(8) 0.7161(4) 0.020(3) Uani 1 1 d .
H18 H 0.1693 0.7002 0.6979 0.024 Uiso 1 1 calc R
C19 C 0.0406(7) 0.2799(8) 0.6573(5) 0.020(3) Uiso 1 1 d .
C20 C -0.0233(7) 0.2665(9) 0.6296(6) 0.031(4) Uani 1 1 d .
H20 H -0.0470 0.3076 0.6106 0.037 Uiso 1 1 calc R
C21 C -0.0525(7) 0.1867(8) 0.6309(5) 0.027(3) Uani 1 1 d .
H21 H -0.0965 0.1755 0.6128 0.033 Uiso 1 1 calc R
C22 C -0.0187(7) 0.1293(8) 0.6570(5) 0.027(3) Uani 1 1 d .
H22 H -0.0387 0.0773 0.6558 0.032 Uiso 1 1 calc R
C23 C 0.0452(7) 0.1414(8) 0.6862(5) 0.026(3) Uani 1 1 d .
H23 H 0.0678 0.1004 0.7058 0.032 Uiso 1 1 calc R
C24 C 0.0740(6) 0.2200(7) 0.6845(4) 0.013(2) Uani 1 1 d .
H24 H 0.1179 0.2308 0.7029 0.016 Uiso 1 1 calc R
C25 C -0.0238(6) 0.4063(7) 0.4318(4) 0.015(3) Uani 1 1 d .
C26 C -0.0535(7) 0.3334(9) 0.4377(6) 0.030(4) Uani 1 1 d .
H26 H -0.0277 0.2946 0.4575 0.036 Uiso 1 1 calc R
C27 C -0.1207(8) 0.3153(9) 0.4152(6) 0.034(4) Uani 1 1 d .
H27 H -0.1411 0.2659 0.4202 0.040 Uiso 1 1 calc R
C28 C -0.1560(7) 0.3720(9) 0.3857(5) 0.030(4) Uani 1 1 d .
H28 H -0.2009 0.3606 0.3691 0.036 Uiso 1 1 calc R
C29 C -0.1277(8) 0.4435(9) 0.3799(6) 0.030(3) Uani 1 1 d .
H29 H -0.1539 0.4821 0.3603 0.036 Uiso 1 1 calc R
C30 C -0.0629(7) 0.4620(8) 0.4015(5) 0.024(3) Uani 1 1 d .
H30 H -0.0440 0.5121 0.3961 0.029 Uiso 1 1 calc R
C31 C 0.0158(6) 0.6608(7) 0.4569(5) 0.018(3) Uani 1 1 d .
C32 C 0.0469(7) 0.6453(9) 0.4258(6) 0.028(3) Uani 1 1 d .
H32 H 0.0914 0.6245 0.4336 0.034 Uiso 1 1 calc R
C33 C 0.0134(7) 0.6601(10) 0.3824(6) 0.031(4) Uani 1 1 d .
H33 H 0.0345 0.6478 0.3602 0.038 Uiso 1 1 calc R
C34 C -0.0506(8) 0.6928(9) 0.3716(6) 0.037(4) Uani 1 1 d .
H34 H -0.0728 0.7060 0.3421 0.044 Uiso 1 1 calc R
C35 C -0.0821(10) 0.7060(11) 0.4038(6) 0.047(5) Uani 1 1 d .
H35 H -0.1277 0.7236 0.3955 0.057 Uiso 1 1 calc R
C36 C -0.0510(6) 0.6952(9) 0.4467(5) 0.027(3) Uani 1 1 d .
H36 H -0.0719 0.7093 0.4688 0.032 Uiso 1 1 calc R
C37 C 0.2040(7) 0.7684(8) 0.6263(5) 0.021(3) Uani 1 1 d .
C38 C 0.1351(7) 0.7872(8) 0.6211(5) 0.024(3) Uani 1 1 d .
H38 H 0.1006 0.7588 0.6004 0.029 Uiso 1 1 calc R
C39 C 0.1192(7) 0.8469(8) 0.6463(5) 0.026(3) Uani 1 1 d .
H39 H 0.0732 0.8597 0.6430 0.031 Uiso 1 1 calc R
C40 C 0.1682(8) 0.8883(9) 0.6762(5) 0.029(3) Uani 1 1 d .
H40 H 0.1562 0.9285 0.6940 0.035 Uiso 1 1 calc R
C41 C 0.2351(8) 0.8714(9) 0.6804(6) 0.038(4) Uani 1 1 d .
H41 H 0.2690 0.9026 0.6999 0.046 Uiso 1 1 calc R
C42 C 0.2534(7) 0.8108(8) 0.6570(5) 0.025(3) Uiso 1 1 d .
H42 H 0.2996 0.7976 0.6617 0.030 Uiso 1 1 calc R
C43 C 0.3144(7) 0.5725(10) 0.7247(5) 0.027(3) Uani 1 1 d .
C44 C 0.3351(10) 0.5579(11) 0.7674(6) 0.043(4) Uani 1 1 d .
H44 H 0.3107 0.5199 0.7795 0.051 Uiso 1 1 calc R
C45 C 0.3921(11) 0.5964(17) 0.7958(7) 0.070(7) Uani 1 1 d .
H45 H 0.4079 0.5820 0.8257 0.084 Uiso 1 1 calc R
C46 C 0.4230(9) 0.6549(13) 0.7782(7) 0.053(6) Uani 1 1 d .
H46 H 0.4602 0.6831 0.7966 0.064 Uiso 1 1 calc R
C47 C 0.4015(8) 0.6741(11) 0.7342(6) 0.037(4) Uani 1 1 d .
H47 H 0.4226 0.7167 0.7228 0.045 Uiso 1 1 calc R
C48 C 0.3480(8) 0.6300(8) 0.7064(6) 0.029(3) Uani 1 1 d .
H48 H 0.3351 0.6393 0.6758 0.035 Uiso 1 1 calc R
C49 C 0.2508(6) 0.2518(7) 0.6844(4) 0.013(2) Uiso 1 1 d .
C50 C 0.2575(6) 0.2879(9) 0.7240(5) 0.024(3) Uani 1 1 d .
H50 H 0.2633 0.3449 0.7269 0.029 Uiso 1 1 calc R
C51 C 0.2559(6) 0.2416(9) 0.7601(5) 0.022(3) Uani 1 1 d .
H51 H 0.2607 0.2667 0.7876 0.027 Uiso 1 1 calc R
C52 C 0.2474(7) 0.1600(9) 0.7559(5) 0.029(3) Uani 1 1 d .
H52 H 0.2483 0.1283 0.7809 0.035 Uiso 1 1 calc R
C53 C 0.2376(7) 0.1237(8) 0.7172(6) 0.028(4) Uani 1 1 d .
H53 H 0.2289 0.0672 0.7150 0.033 Uiso 1 1 calc R
C54 C 0.2398(6) 0.1655(8) 0.6806(6) 0.024(3) Uani 1 1 d .
H54 H 0.2343 0.1386 0.6535 0.028 Uiso 1 1 calc R
C55 C 0.1240(6) 0.1742(7) 0.5638(5) 0.020(3) Uani 1 1 d .
C56 C 0.0927(6) 0.1199(8) 0.5845(6) 0.027(3) Uani 1 1 d .
H56 H 0.0513 0.1342 0.5900 0.033 Uiso 1 1 calc R
C57 C 0.1203(7) 0.0460(7) 0.5971(5) 0.021(3) Uani 1 1 d .
H57 H 0.0969 0.0095 0.6108 0.025 Uiso 1 1 calc R
C58 C 0.1810(7) 0.0219(8) 0.5908(5) 0.023(3) Uiso 1 1 d .
H58 H 0.1996 -0.0297 0.6004 0.028 Uiso 1 1 calc R
C59 C 0.2138(7) 0.0752(9) 0.5703(5) 0.026(3) Uani 1 1 d .
H59 H 0.2558 0.0595 0.5660 0.031 Uiso 1 1 calc R
C60 C 0.1877(7) 0.1504(8) 0.5557(6) 0.025(3) Uani 1 1 d .
H60 H 0.2103 0.1856 0.5409 0.030 Uiso 1 1 calc R
C61 C 0.2607(7) 0.3692(7) 0.4588(5) 0.019(3) Uani 1 1 d .
C62 C 0.2148(8) 0.3989(9) 0.4205(5) 0.028(3) Uani 1 1 d .
H62 H 0.1686 0.4061 0.4189 0.034 Uiso 1 1 calc R
C63 C 0.2387(10) 0.4173(11) 0.3855(7) 0.046(5) Uani 1 1 d .
H63 H 0.2084 0.4376 0.3595 0.056 Uiso 1 1 calc R
C64 C 0.3070(8) 0.4068(9) 0.3873(6) 0.033(4) Uiso 1 1 d .
H64 H 0.3229 0.4191 0.3628 0.040 Uiso 1 1 calc R
C65 C 0.3485(9) 0.3794(10) 0.4240(7) 0.044(5) Uani 1 1 d .
H65 H 0.3948 0.3741 0.4255 0.053 Uiso 1 1 calc R
C66 C 0.3283(8) 0.3584(10) 0.4593(7) 0.038(4) Uani 1 1 d .
H66 H 0.3597 0.3366 0.4844 0.045 Uiso 1 1 calc R
C67 C 0.0398(7) 0.2083(9) 0.3953(5) 0.025(3) Uani 1 1 d .
C68 C -0.0068(8) 0.1432(11) 0.3823(7) 0.043(5) Uani 1 1 d .
H68 H -0.0023 0.0950 0.3991 0.052 Uiso 1 1 calc R
C69 C -0.0587(10) 0.1521(15) 0.3445(7) 0.052(5) Uani 1 1 d .
H69 H -0.0905 0.1096 0.3354 0.063 Uiso 1 1 calc R
C70 C -0.0652(9) 0.221(2) 0.3197(7) 0.080(10) Uani 1 1 d .
H70 H -0.1012 0.2262 0.2938 0.095 Uiso 1 1 calc R
C71 C -0.0211(12) 0.2813(18) 0.3320(8) 0.075(7) Uani 1 1 d .
H71 H -0.0266 0.3286 0.3144 0.090 Uiso 1 1 calc R
C72 C 0.0320(8) 0.2776(9) 0.3690(5) 0.030(3) Uani 1 1 d .
H72 H 0.0630 0.3213 0.3766 0.036 Uiso 1 1 calc R
C73 C 0.3026(6) 0.6155(7) 0.4905(5) 0.016(3) Uani 1 1 d .
C74 C 0.3328(6) 0.5725(8) 0.4633(5) 0.024(3) Uani 1 1 d .
H74 H 0.3088 0.5295 0.4460 0.028 Uiso 1 1 calc R
C75 C 0.3970(7) 0.5914(8) 0.4610(5) 0.021(3) Uani 1 1 d .
H75 H 0.4168 0.5634 0.4416 0.025 Uiso 1 1 calc R
C76 C 0.4317(7) 0.6531(10) 0.4882(6) 0.034(4) Uani 1 1 d .
H76 H 0.4769 0.6645 0.4886 0.040 Uiso 1 1 calc R
C77 C 0.4030(7) 0.6959(9) 0.5133(5) 0.025(3) Uani 1 1 d .
H77 H 0.4267 0.7402 0.5296 0.030 Uiso 1 1 calc R
C78 C 0.3394(6) 0.6772(7) 0.5162(5) 0.018(3) Uani 1 1 d .
H78 H 0.3207 0.7064 0.5357 0.022 Uiso 1 1 calc R
C79 C 0.3997(6) 0.4348(8) 0.5796(4) 0.015(3) Uani 1 1 d .
C80 C 0.4085(6) 0.3518(8) 0.5850(5) 0.020(3) Uani 1 1 d .
H80 H 0.3828 0.3225 0.6005 0.024 Uiso 1 1 calc R
C81 C 0.4538(7) 0.3116(8) 0.5683(6) 0.031(4) Uani 1 1 d .
H81 H 0.4600 0.2549 0.5727 0.037 Uiso 1 1 calc R
C82 C 0.4925(6) 0.3554(9) 0.5440(5) 0.027(3) Uani 1 1 d .
H82 H 0.5226 0.3277 0.5313 0.033 Uiso 1 1 calc R
C83 C 0.4844(7) 0.4386(9) 0.5397(6) 0.031(4) Uani 1 1 d .
H83 H 0.5098 0.4688 0.5245 0.037 Uiso 1 1 calc R
C84 C 0.4392(6) 0.4772(9) 0.5577(5) 0.025(3) Uani 1 1 d .
H84 H 0.4348 0.5344 0.5551 0.030 Uiso 1 1 calc R
C85 C 0.4448(7) 0.4416(8) 0.7261(5) 0.024(3) Uani 1 1 d .
H85 H 0.4294 0.4954 0.7279 0.029 Uiso 1 1 calc R
C86 C 0.5083(7) 0.4192(9) 0.7514(6) 0.036(4) Uani 1 1 d .
C87 C 0.5300(8) 0.3398(8) 0.7495(6) 0.041(5) Uani 1 1 d .
H87 H 0.5726 0.3231 0.7675 0.050 Uiso 1 1 calc R
C88 C 0.4881(7) 0.2845(9) 0.7206(6) 0.033(4) Uani 1 1 d .
H88 H 0.5025 0.2308 0.7173 0.040 Uiso 1 1 calc R
C89 C 0.4247(6) 0.3122(8) 0.6972(4) 0.018(3) Uani 1 1 d .
H89 H 0.3944 0.2750 0.6791 0.022 Uiso 1 1 calc R
C90 C 0.6347(6) 0.4483(9) 0.8079(5) 0.023(3) Uani 1 1 d .
C91 C 0.6450(7) 0.3960(9) 0.8417(6) 0.034(4) Uani 1 1 d .
H91 H 0.6113 0.3850 0.8560 0.040 Uiso 1 1 calc R
C92 C 0.7111(10) 0.3573(10) 0.8546(6) 0.048(6) Uani 1 1 d .
H92 H 0.7225 0.3216 0.8789 0.058 Uiso 1 1 calc R
C93 C 0.7584(10) 0.3733(12) 0.8308(7) 0.048(5) Uiso 1 1 d .
H93 H 0.8004 0.3458 0.8379 0.058 Uiso 1 1 calc R
C94 C 0.7441(9) 0.4254(13) 0.7996(7) 0.054(6) Uani 1 1 d .
H94 H 0.7777 0.4378 0.7854 0.065 Uiso 1 1 calc R
C95 C 0.6809(8) 0.4655(12) 0.7850(6) 0.042(4) Uani 1 1 d .
H95 H 0.6710 0.5020 0.7610 0.051 Uiso 1 1 calc R
C96 C 0.1630(6) 0.7823(9) 0.4487(5) 0.022(3) Uani 1 1 d .
H96 H 0.1665 0.7312 0.4359 0.027 Uiso 1 1 calc R
C97 C 0.1550(7) 0.8533(9) 0.4218(5) 0.028(3) Uani 1 1 d .
C98 C 0.1489(8) 0.9261(12) 0.4397(6) 0.043(5) Uani 1 1 d .
H98 H 0.1439 0.9737 0.4224 0.052 Uiso 1 1 calc R
C99 C 0.1500(11) 0.9315(11) 0.4848(7) 0.059(6) Uani 1 1 d .
H99 H 0.1435 0.9814 0.4979 0.071 Uiso 1 1 calc R
C100 C 0.1613(8) 0.8583(8) 0.5088(6) 0.031(4) Uani 1 1 d .
H100 H 0.1661 0.8613 0.5393 0.037 Uiso 1 1 calc R
C101 C 0.1593(8) 0.7554(10) 0.3490(5) 0.031(4) Uani 1 1 d .
C102 C 0.2132(8) 0.7058(9) 0.3717(6) 0.031(4) Uani 1 1 d .
H102 H 0.2425 0.7221 0.3990 0.037 Uiso 1 1 calc R
C103 C 0.2222(11) 0.6310(12) 0.3524(6) 0.049(5) Uani 1 1 d .
H103 H 0.2590 0.5969 0.3661 0.058 Uiso 1 1 calc R
C104 C 0.1772(11) 0.6082(14) 0.3137(7) 0.060(6) Uani 1 1 d .
H104 H 0.1811 0.5558 0.3023 0.072 Uiso 1 1 calc R
C105 C 0.1275(10) 0.6579(16) 0.2915(7) 0.061(7) Uani 1 1 d .
H105 H 0.0988 0.6415 0.2641 0.074 Uiso 1 1 calc R
C106 C 0.1184(8) 0.7315(13) 0.3084(6) 0.046(5) Uani 1 1 d .
H106 H 0.0841 0.7667 0.2923 0.055 Uiso 1 1 calc R

loop_
_atom_site_aniso_label
_atom_site_aniso_U_11
_atom_site_aniso_U_22
_atom_site_aniso_U_33
_atom_site_aniso_U_23
_atom_site_aniso_U_13
_atom_site_aniso_U_12
Zn1 0.0135(7) 0.0199(7) 0.0179(8) 0.0023(6) 0.0058(6) 0.0018(5)
Zn2 0.0106(6) 0.0158(7) 0.0196(8) 0.0037(6) 0.0046(6) 0.0008(5)
Zn3 0.0112(6) 0.0150(7) 0.0171(8) 0.0012(6) 0.0043(6) 0.0000(5)
Zn4 0.0102(6) 0.0156(7) 0.0190(8) 0.0005(6) 0.0053(6) -0.0005(5)
Zn5 0.0142(7) 0.0159(7) 0.0190(8) -0.0016(6) 0.0055(6) 0.0005(5)
Zn6 0.0116(6) 0.0177(7) 0.0221(9) -0.0005(7) 0.0054(6) -0.0004(5)
Zn7 0.0169(7) 0.0161(7) 0.0179(8) 0.0006(6) 0.0056(6) -0.0008(6)
Zn8 0.0115(7) 0.0174(7) 0.0225(9) 0.0015(7) 0.0037(6) 0.0005(5)
S1 0.0179(17) 0.061(3) 0.031(2) 0.012(2) 0.0120(16) 0.0079(16)
S2 0.0142(14) 0.0146(14) 0.0166(16) 0.0036(13) 0.0047(12) 0.0032(10)
S3 0.0154(14) 0.0163(15) 0.0183(17) 0.0000(13) 0.0052(13) 0.0024(11)
S4 0.0113(13) 0.0210(15) 0.0161(17) -0.0018(13) 0.0036(12) 0.0005(11)
S5 0.0100(13) 0.0182(15) 0.0254(19) 0.0034(14) 0.0058(13) 0.0022(11)
S6 0.0141(14) 0.0187(15) 0.0210(18) 0.0031(14) 0.0074(13) 0.0020(11)
S7 0.0168(15) 0.0200(15) 0.0203(18) -0.0029(14) 0.0028(13) -0.0038(12)
S8 0.0150(14) 0.0178(15) 0.0206(18) 0.0010(13) 0.0050(13) 0.0005(11)
S9 0.0108(13) 0.0210(15) 0.0196(17) 0.0042(14) 0.0028(12) -0.0028(11)
S10 0.0118(14) 0.0183(15) 0.0190(17) -0.0001(13) 0.0052(13) 0.0000(11)
S11 0.0121(14) 0.0184(15) 0.0180(17) 0.0000(13) 0.0015(13) -0.0003(11)
S12 0.0299(19) 0.032(2) 0.032(2) -0.0123(18) -0.0012(17) 0.0058(15)
S13 0.0113(14) 0.0246(16) 0.0189(18) 0.0007(14) 0.0046(13) -0.0002(11)
S14 0.0124(14) 0.0157(15) 0.0216(18) 0.0012(13) 0.0029(13) -0.0007(11)
S15 0.0074(12) 0.0194(15) 0.0201(17) 0.0040(13) 0.0036(12) -0.0012(10)
S16 0.041(2) 0.028(2) 0.057(3) -0.004(2) -0.014(2) -0.0016(17)
S17 0.052(3) 0.048(3) 0.040(3) 0.024(2) 0.019(2) 0.015(2)
N1 0.011(5) 0.027(6) 0.018(6) 0.002(5) 0.004(4) 0.004(4)
N2 0.023(6) 0.025(6) 0.025(7) 0.005(5) 0.000(5) -0.003(5)
C1 0.015(6) 0.022(7) 0.060(12) -0.005(8) 0.018(7) 0.001(5)
C2 0.024(7) 0.024(7) 0.022(8) 0.009(6) 0.008(6) 0.007(5)
C3 0.025(7) 0.021(7) 0.038(9) -0.007(7) 0.013(7) 0.010(5)
C4 0.031(8) 0.054(11) 0.027(9) -0.012(8) 0.005(7) 0.008(7)
C5 0.029(8) 0.032(8) 0.031(9) 0.005(7) 0.007(7) 0.011(6)
C6 0.045(9) 0.017(7) 0.039(10) -0.008(7) 0.026(8) 0.001(6)
C7 0.008(5) 0.029(7) 0.027(8) -0.007(6) 0.002(5) -0.006(5)
C8 0.025(8) 0.046(9) 0.037(10) 0.003(8) 0.015(7) 0.007(7)
C9 0.031(8) 0.064(12) 0.020(9) -0.004(8) 0.000(7) 0.016(8)
C10 0.014(6) 0.036(8) 0.025(8) 0.006(7) 0.005(6) 0.006(5)
C11 0.014(6) 0.026(7) 0.048(11) 0.006(7) 0.002(7) 0.000(5)
C12 0.024(7) 0.020(6) 0.017(7) 0.012(6) 0.008(6) 0.005(5)
C13 0.009(5) 0.034(7) 0.012(7) 0.004(6) 0.007(5) 0.003(5)
C14 0.018(7) 0.032(8) 0.035(9) 0.004(7) 0.011(6) -0.002(6)
C15 0.035(9) 0.036(9) 0.046(11) 0.009(8) 0.025(8) -0.003(7)
C16 0.043(10) 0.025(8) 0.028(9) -0.003(7) 0.000(8) 0.006(6)
C17 0.037(8) 0.024(7) 0.026(9) -0.014(7) -0.002(7) 0.003(6)
C18 0.026(7) 0.020(6) 0.009(6) -0.005(5) -0.005(5) 0.008(5)
C20 0.020(7) 0.026(7) 0.045(10) 0.008(7) 0.004(7) -0.001(5)
C21 0.026(7) 0.025(7) 0.031(8) -0.001(7) 0.008(6) -0.008(6)
C22 0.033(8) 0.010(6) 0.042(10) 0.005(6) 0.018(7) -0.005(5)
C23 0.026(7) 0.017(6) 0.037(9) 0.004(6) 0.010(7) 0.001(5)
C24 0.011(5) 0.017(6) 0.011(6) -0.005(5) 0.002(5) -0.003(4)
C25 0.012(5) 0.016(6) 0.020(7) 0.006(5) 0.011(5) 0.002(4)
C26 0.022(7) 0.023(7) 0.041(10) -0.001(7) 0.002(7) -0.004(5)
C27 0.031(8) 0.030(8) 0.036(10) 0.011(7) 0.002(7) -0.009(6)
C28 0.020(7) 0.039(8) 0.023(8) 0.002(7) -0.007(6) -0.013(6)
C29 0.028(8) 0.029(8) 0.034(9) 0.011(7) 0.013(7) 0.003(6)
C30 0.021(7) 0.020(7) 0.030(8) 0.009(6) 0.006(6) 0.004(5)
C31 0.018(6) 0.016(6) 0.022(7) 0.008(5) 0.009(6) 0.004(5)
C32 0.011(6) 0.031(8) 0.042(10) -0.004(7) 0.007(6) 0.002(5)
C33 0.027(8) 0.038(9) 0.026(9) 0.005(7) 0.002(7) -0.008(6)
C34 0.043(9) 0.020(7) 0.026(9) 0.012(7) -0.026(8) -0.011(6)
C35 0.050(11) 0.051(11) 0.029(10) -0.004(9) -0.008(9) 0.015(9)
C36 0.014(6) 0.034(8) 0.026(8) -0.015(7) -0.004(6) 0.005(5)
C37 0.041(8) 0.011(6) 0.017(7) -0.003(5) 0.016(6) -0.009(5)
C38 0.037(8) 0.012(6) 0.024(8) 0.004(6) 0.010(7) -0.003(5)
C39 0.019(6) 0.018(7) 0.046(10) 0.005(7) 0.017(7) 0.005(5)
C40 0.035(8) 0.035(8) 0.020(8) -0.011(7) 0.010(7) 0.000(6)
C41 0.037(9) 0.026(8) 0.049(12) -0.015(8) 0.004(8) 0.003(6)
C43 0.013(6) 0.040(8) 0.030(9) -0.003(7) 0.008(6) 0.005(6)
C44 0.063(12) 0.040(10) 0.029(10) -0.003(8) 0.020(9) -0.022(8)
C45 0.050(12) 0.14(2) 0.021(10) -0.020(13) 0.016(9) -0.023(14)
C46 0.030(9) 0.079(14) 0.055(13) -0.030(12) 0.021(9) -0.019(9)
C47 0.037(9) 0.045(10) 0.026(9) -0.019(8) 0.002(7) -0.015(7)
C48 0.038(8) 0.019(7) 0.034(9) 0.004(7) 0.016(7) 0.002(6)
C50 0.014(6) 0.037(8) 0.017(7) 0.000(6) -0.001(5) -0.002(5)
C51 0.018(6) 0.036(8) 0.009(7) 0.004(6) -0.003(5) 0.003(5)
C52 0.031(8) 0.033(8) 0.025(8) 0.017(7) 0.012(7) 0.007(6)
C53 0.024(7) 0.008(6) 0.054(11) 0.002(7) 0.014(7) 0.000(5)
C54 0.015(6) 0.014(6) 0.043(10) -0.003(6) 0.011(6) 0.004(5)
C55 0.015(6) 0.014(6) 0.027(8) 0.000(6) -0.001(6) 0.006(4)
C56 0.011(6) 0.023(7) 0.048(10) 0.015(7) 0.009(6) -0.005(5)
C57 0.033(7) 0.011(6) 0.018(7) 0.004(5) 0.005(6) -0.007(5)
C59 0.021(7) 0.034(8) 0.025(8) 0.001(7) 0.010(6) 0.005(6)
C60 0.022(7) 0.023(6) 0.029(8) 0.004(7) 0.004(6) 0.000(5)
C61 0.026(7) 0.009(6) 0.022(7) 0.003(5) 0.004(6) 0.005(5)
C62 0.034(8) 0.028(8) 0.020(8) 0.004(6) 0.006(7) -0.006(6)
C63 0.050(11) 0.046(10) 0.041(12) 0.002(9) 0.007(9) -0.006(8)
C65 0.040(9) 0.037(9) 0.074(15) -0.008(9) 0.045(10) 0.006(7)
C66 0.031(8) 0.032(8) 0.057(12) 0.006(8) 0.024(8) 0.012(6)
C67 0.016(6) 0.033(8) 0.025(8) -0.017(7) 0.005(6) -0.008(5)
C68 0.023(8) 0.050(10) 0.062(13) -0.034(10) 0.020(8) -0.024(7)
C69 0.038(10) 0.091(16) 0.034(11) -0.017(11) 0.019(9) -0.019(10)
C70 0.018(9) 0.18(3) 0.035(13) -0.036(17) -0.001(9) 0.010(13)
C71 0.059(14) 0.12(2) 0.040(13) 0.011(14) -0.003(11) 0.009(14)
C72 0.039(8) 0.027(8) 0.026(9) 0.002(7) 0.010(7) 0.012(6)
C73 0.014(6) 0.008(5) 0.027(8) -0.002(5) 0.007(5) 0.000(4)
C74 0.013(6) 0.021(7) 0.037(9) -0.008(6) 0.007(6) -0.007(5)
C75 0.028(7) 0.015(6) 0.027(8) 0.012(6) 0.020(6) 0.004(5)
C76 0.015(7) 0.046(9) 0.041(10) 0.013(8) 0.008(7) -0.008(6)
C77 0.023(7) 0.033(8) 0.023(8) 0.008(7) 0.011(6) -0.005(6)
C78 0.017(6) 0.016(6) 0.027(8) -0.007(6) 0.014(6) -0.009(5)
C79 0.008(5) 0.022(6) 0.013(7) 0.005(5) -0.001(5) -0.004(4)
C80 0.008(5) 0.031(7) 0.018(7) 0.012(6) -0.002(5) -0.001(5)
C81 0.021(7) 0.018(7) 0.050(11) 0.001(7) 0.006(7) 0.000(5)
C82 0.010(6) 0.042(8) 0.032(9) -0.008(7) 0.012(6) -0.005(6)
C83 0.020(7) 0.041(9) 0.041(10) 0.007(8) 0.023(7) -0.001(6)
C84 0.010(6) 0.036(8) 0.033(9) 0.007(7) 0.013(6) -0.005(5)
C85 0.019(6) 0.017(6) 0.030(9) -0.002(6) -0.003(6) 0.003(5)
C86 0.026(7) 0.017(7) 0.047(11) 0.009(7) -0.017(7) -0.003(5)
C87 0.030(8) 0.010(6) 0.062(13) 0.009(7) -0.025(8) -0.004(5)
C88 0.023(7) 0.021(7) 0.043(11) -0.004(7) -0.011(7) 0.009(5)
C89 0.013(6) 0.021(6) 0.018(7) 0.003(5) 0.000(5) 0.006(5)
C90 0.011(6) 0.034(8) 0.021(8) -0.007(6) -0.001(5) -0.007(5)
C91 0.019(7) 0.030(8) 0.052(11) 0.017(8) 0.011(7) -0.003(6)
C92 0.071(13) 0.030(9) 0.019(9) 0.001(7) -0.031(9) -0.003(8)
C94 0.031(9) 0.069(13) 0.070(15) -0.032(12) 0.025(10) -0.025(9)
C95 0.021(7) 0.080(13) 0.028(9) -0.009(9) 0.010(7) -0.015(8)
C96 0.013(6) 0.032(8) 0.017(7) 0.009(6) -0.003(5) -0.002(5)
C97 0.020(7) 0.033(8) 0.027(9) 0.002(7) -0.003(6) -0.006(6)
C98 0.032(9) 0.065(12) 0.030(10) 0.019(9) 0.006(7) -0.023(8)
C99 0.083(15) 0.029(9) 0.048(13) 0.027(9) -0.009(11) 0.001(9)
C100 0.040(8) 0.010(6) 0.036(9) -0.003(6) 0.000(7) 0.000(6)
C101 0.030(8) 0.041(9) 0.026(9) 0.012(7) 0.014(7) -0.002(6)
C102 0.028(8) 0.035(8) 0.026(9) 0.008(7) 0.001(7) -0.002(6)
C103 0.062(12) 0.057(12) 0.028(10) -0.005(9) 0.014(9) -0.015(10)
C104 0.077(16) 0.059(13) 0.044(13) 0.002(11) 0.019(12) -0.034(11)
C105 0.040(11) 0.108(19) 0.028(11) 0.006(12) -0.004(9) -0.028(12)
C106 0.025(8) 0.077(14) 0.032(10) 0.028(10) 0.004(8) 0.008(8)

loop_
_atom_type_symbol
_atom_type_description
_atom_type_scat_dispersion_real
_atom_type_scat_dispersion_imag
_atom_type_scat_source
C C 0.0033 0.0016 'International Tables Vol C Tables 4.2.6.8 and 6.1.1.4'
H H 0.0000 0.0000 'International Tables Vol C Tables 4.2.6.8 and 6.1.1.4'
N N 0.0061 0.0033 'International Tables Vol C Tables 4.2.6.8 and 6.1.1.4'
S S 0.1246 0.1234 'International Tables Vol C Tables 4.2.6.8 and 6.1.1.4'
Zn Zn 0.2839 1.4301 'International Tables Vol C Tables 4.2.6.8 and 6.1.1.4'

loop_
_geom_angle_atom_site_label_1
_geom_angle_atom_site_label_2
_geom_angle_atom_site_label_3
_geom_angle
S1 Zn1 S4 122.11(15)
S1 Zn1 S2 100.10(14)
S4 Zn1 S2 108.10(12)
S1 Zn1 S3 116.82(16)
S4 Zn1 S3 99.95(12)
S2 Zn1 S3 109.41(13)
S2 Zn2 S15 106.62(13)
S2 Zn2 S5 112.87(13)
S15 Zn2 S5 107.53(13)
S2 Zn2 S6 112.34(12)
S15 Zn2 S6 102.54(13)
S5 Zn2 S6 114.00(14)
S10 Zn3 S15 105.40(14)
S10 Zn3 S9 109.68(13)
S15 Zn3 S9 103.86(12)
S10 Zn3 S4 114.82(12)
S15 Zn3 S4 107.42(13)
S9 Zn3 S4 114.60(13)
S15 Zn4 S11 106.15(13)
S15 Zn4 S14 102.99(13)
S11 Zn4 S14 113.94(12)
S15 Zn4 S13 105.85(12)
S11 Zn4 S13 114.27(14)
S14 Zn4 S13 112.41(12)
S15 Zn5 S3 103.60(12)
S15 Zn5 S7 105.91(14)
S3 Zn5 S7 118.44(13)
S15 Zn5 S8 103.04(12)
S3 Zn5 S8 108.96(14)
S7 Zn5 S8 115.00(13)
S12 Zn6 S5 123.92(15)
S12 Zn6 S10 106.13(15)
S5 Zn6 S10 107.03(13)
S12 Zn6 S11 108.16(14)
S5 Zn6 S11 103.60(12)
S10 Zn6 S11 107.03(13)
N2 Zn7 S13 107.2(4)
N2 Zn7 S7 115.9(4)
S13 Zn7 S7 108.34(13)
N2 Zn7 S6 104.9(3)
S13 Zn7 S6 108.63(13)
S7 Zn7 S6 111.57(13)
N1 Zn8 S9 106.0(3)
N1 Zn8 S8 112.8(3)
S9 Zn8 S8 108.44(13)
N1 Zn8 S14 106.3(3)
S9 Zn8 S14 113.47(14)
S8 Zn8 S14 109.83(13)
C1 S1 Zn1 108.6(5)
C7 S2 Zn2 103.2(5)
C7 S2 Zn1 108.6(5)
Zn2 S2 Zn1 107.54(13)
C13 S3 Zn5 101.5(4)
C13 S3 Zn1 109.3(5)
Zn5 S3 Zn1 112.07(14)
C19 S4 Zn3 100.6(5)
C19 S4 Zn1 110.2(4)
Zn3 S4 Zn1 104.09(14)
C25 S5 Zn2 104.1(4)
C25 S5 Zn6 106.7(4)
Zn2 S5 Zn6 105.08(15)
C31 S6 Zn7 104.8(4)
C31 S6 Zn2 104.1(4)
Zn7 S6 Zn2 105.61(13)
C37 S7 Zn7 111.8(5)
C37 S7 Zn5 102.1(5)
Zn7 S7 Zn5 101.98(13)
C43 S8 Zn8 103.4(5)
C43 S8 Zn5 115.1(5)
Zn8 S8 Zn5 102.30(15)
C49 S9 Zn8 107.0(4)
C49 S9 Zn3 104.8(4)
Zn8 S9 Zn3 102.75(13)
C55 S10 Zn3 101.9(5)
C55 S10 Zn6 106.3(5)
Zn3 S10 Zn6 109.73(13)
C61 S11 Zn4 102.0(4)
C61 S11 Zn6 107.8(5)
Zn4 S11 Zn6 107.94(13)
C67 S12 Zn6 107.1(5)
C73 S13 Zn7 111.0(4)
C73 S13 Zn4 104.0(4)
Zn7 S13 Zn4 104.03(15)
C79 S14 Zn8 110.6(4)
C79 S14 Zn4 101.3(4)
Zn8 S14 Zn4 102.89(13)
Zn5 S15 Zn4 110.08(13)
Zn5 S15 Zn2 111.65(14)
Zn4 S15 Zn2 107.01(15)
Zn5 S15 Zn3 109.69(16)
Zn4 S15 Zn3 112.49(15)
Zn2 S15 Zn3 105.85(13)
C86 S16 C90 100.7(7)
C97 S17 C101 109.1(8)
C89 N1 C85 120.0(11)
C89 N1 Zn8 118.0(9)
C85 N1 Zn8 121.9(9)
C100 N2 C96 117.0(13)
C100 N2 Zn7 123.9(11)
C96 N2 Zn7 118.9(10)
C2 C1 C6 115.3(16)
C2 C1 S1 122.6(12)
C6 C1 S1 122.1(12)
C3 C2 C1 124.2(14)
C3 C2 H2 117.9
C1 C2 H2 117.9
C2 C3 C4 118.9(14)
C2 C3 H3 120.6
C4 C3 H3 120.6
C5 C4 C3 118.4(16)
C5 C4 H4 120.8
C3 C4 H4 120.8
C4 C5 C6 123.3(15)
C4 C5 H5 118.3
C6 C5 H5 118.3
C5 C6 C1 119.9(14)
C5 C6 H6 120.1
C1 C6 H6 120.1
C12 C7 C8 119.1(13)
C12 C7 S2 121.7(10)
C8 C7 S2 119.1(11)
C9 C8 C7 120.1(16)
C9 C8 H8 120.0
C7 C8 H8 120.0
C8 C9 C10 120.0(15)
C8 C9 H9 120.0
C10 C9 H9 120.0
C11 C10 C9 120.2(14)
C11 C10 H10 119.9
C9 C10 H10 119.9
C10 C11 C12 122.4(15)
C10 C11 H11 118.8
C12 C11 H11 118.8
C11 C12 C7 118.2(14)
C11 C12 H12 120.9
C7 C12 H12 120.9
C14 C13 C18 117.7(13)
C14 C13 S3 123.1(11)
C18 C13 S3 118.9(10)
C15 C14 C13 123.0(14)
C15 C14 H14 118.5
C13 C14 H14 118.5
C14 C15 C16 117.4(15)
C14 C15 H15 121.3
C16 C15 H15 121.3
C17 C16 C15 121.1(16)
C17 C16 H16 119.4
C15 C16 H16 119.4
C16 C17 C18 121.6(15)
C16 C17 H17 119.2
C18 C17 H17 119.2
C17 C18 C13 119.1(14)
C17 C18 H18 120.4
C13 C18 H18 120.4
C24 C19 C20 120.7(12)
C24 C19 S4 118.3(10)
C20 C19 S4 121.0(11)
C19 C20 C21 117.2(14)
C19 C20 H20 121.4
C21 C20 H20 121.4
C22 C21 C20 120.9(14)
C22 C21 H21 119.5
C20 C21 H21 119.5
C21 C22 C23 123.5(13)
C21 C22 H22 118.3
C23 C22 H22 118.3
C22 C23 C24 115.2(12)
C22 C23 H23 122.4
C24 C23 H23 122.4
C19 C24 C23 122.5(12)
C19 C24 H24 118.8
C23 C24 H24 118.8
C26 C25 C30 117.8(12)
C26 C25 S5 123.9(10)
C30 C25 S5 118.2(9)
C25 C26 C27 121.7(14)
C25 C26 H26 119.1
C27 C26 H26 119.1
C28 C27 C26 117.5(13)
C28 C27 H27 121.2
C26 C27 H27 121.2
C29 C28 C27 121.1(14)
C29 C28 H28 119.4
C27 C28 H28 119.4
C28 C29 C30 122.0(14)
C28 C29 H29 119.0
C30 C29 H29 119.0
C29 C30 C25 119.7(13)
C29 C30 H30 120.1
C25 C30 H30 120.1
C32 C31 C36 122.1(14)
C32 C31 S6 122.6(10)
C36 C31 S6 115.2(11)
C31 C32 C33 119.6(13)
C31 C32 H32 120.2
C33 C32 H32 120.2
C34 C33 C32 119.6(16)
C34 C33 H33 120.2
C32 C33 H33 120.2
C35 C34 C33 119.7(15)
C35 C34 H34 120.1
C33 C34 H34 120.1
C36 C35 C34 122.9(17)
C36 C35 H35 118.6
C34 C35 H35 118.6
C35 C36 C31 115.7(15)
C35 C36 H36 122.1
C31 C36 H36 122.1
C42 C37 C38 119.2(13)
C42 C37 S7 119.1(11)
C38 C37 S7 121.2(10)
C39 C38 C37 119.0(13)
C39 C38 H38 120.5
C37 C38 H38 120.5
C40 C39 C38 121.2(14)
C40 C39 H39 119.4
C38 C39 H39 119.4
C39 C40 C41 119.6(14)
C39 C40 H40 120.2
C41 C40 H40 120.2
C42 C41 C40 121.3(15)
C42 C41 H41 119.4
C40 C41 H41 119.4
C41 C42 C37 119.5(14)
C41 C42 H42 120.2
C37 C42 H42 120.2
C44 C43 C48 119.7(15)
C44 C43 S8 120.0(13)
C48 C43 S8 119.8(13)
C43 C44 C45 122.9(17)
C43 C44 H44 118.5
C45 C44 H44 118.5
C46 C45 C44 117.2(19)
C46 C45 H45 121.4
C44 C45 H45 121.4
C45 C46 C47 121.6(18)
C45 C46 H46 119.2
C47 C46 H46 119.2
C46 C47 C48 119.5(17)
C46 C47 H47 120.3
C48 C47 H47 120.3
C43 C48 C47 118.8(16)
C43 C48 H48 120.6
C47 C48 H48 120.6
C50 C49 C54 118.8(13)
C50 C49 S9 125.2(10)
C54 C49 S9 116.0(11)
C49 C50 C51 120.3(13)
C49 C50 H50 119.8
C51 C50 H50 119.8
C52 C51 C50 119.7(14)
C52 C51 H51 120.1
C50 C51 H51 120.1
C53 C52 C51 121.2(14)
C53 C52 H52 119.4
C51 C52 H52 119.4
C52 C53 C54 122.0(13)
C52 C53 H53 119.0
C54 C53 H53 119.0
C53 C54 C49 117.8(14)
C53 C54 H54 121.1
C49 C54 H54 121.1
C56 C55 C60 118.3(12)
C56 C55 S10 119.5(10)
C60 C55 S10 122.2(11)
C57 C56 C55 120.9(13)
C57 C56 H56 119.5
C55 C56 H56 119.5
C56 C57 C58 122.5(13)
C56 C57 H57 118.8
C58 C57 H57 118.8
C59 C58 C57 118.1(13)
C59 C58 H58 121.0
C57 C58 H58 121.0
C58 C59 C60 122.3(14)
C58 C59 H59 118.9
C60 C59 H59 118.9
C59 C60 C55 117.9(14)
C59 C60 H60 121.0
C55 C60 H60 121.0
C66 C61 C62 118.8(15)
C66 C61 S11 119.8(12)
C62 C61 S11 121.4(11)
C63 C62 C61 118.3(16)
C63 C62 H62 120.8
C61 C62 H62 120.8
C62 C63 C64 121.4(18)
C62 C63 H63 119.3
C64 C63 H63 119.3
C65 C64 C63 118.4(17)
C65 C64 H64 120.8
C63 C64 H64 120.8
C64 C65 C66 123.4(16)
C64 C65 H65 118.3
C66 C65 H65 118.3
C65 C66 C61 119.6(17)
C65 C66 H66 120.2
C61 C66 H66 120.2
C72 C67 C68 119.1(15)
C72 C67 S12 123.0(11)
C68 C67 S12 117.7(13)
C69 C68 C67 118.1(19)
C69 C68 H68 120.9
C67 C68 H68 120.9
C70 C69 C68 121.2(19)
C70 C69 H69 119.4
C68 C69 H69 119.4
C71 C70 C69 120(2)
C71 C70 H70 119.9
C69 C70 H70 119.9
C70 C71 C72 123(2)
C70 C71 H71 118.7
C72 C71 H71 118.7
C71 C72 C67 118.8(19)
C71 C72 H72 120.6
C67 C72 H72 120.6
C74 C73 C78 118.1(11)
C74 C73 S13 116.6(9)
C78 C73 S13 125.2(10)
C75 C74 C73 121.2(12)
C75 C74 H74 119.4
C73 C74 H74 119.4
C74 C75 C76 117.7(13)
C74 C75 H75 121.1
C76 C75 H75 121.1
C77 C76 C75 121.6(13)
C77 C76 H76 119.2
C75 C76 H76 119.2
C76 C77 C78 121.0(14)
C76 C77 H77 119.5
C78 C77 H77 119.5
C77 C78 C73 120.1(13)
C77 C78 H78 120.0
C73 C78 H78 120.0
C80 C79 C84 118.9(13)
C80 C79 S14 123.3(10)
C84 C79 S14 117.8(10)
C81 C80 C79 120.6(13)
C81 C80 H80 119.7
C79 C80 H80 119.7
C80 C81 C82 120.2(13)
C80 C81 H81 119.9
C82 C81 H81 119.9
C83 C82 C81 118.6(13)
C83 C82 H82 120.7
C81 C82 H82 120.7
C84 C83 C82 119.6(14)
C84 C83 H83 120.2
C82 C83 H83 120.2
C83 C84 C79 122.1(14)
C83 C84 H84 119.0
C79 C84 H84 119.0
N1 C85 C86 121.1(12)
N1 C85 H85 119.5
C86 C85 H85 119.5
C85 C86 C87 119.4(13)
C85 C86 S16 115.3(11)
C87 C86 S16 124.9(11)
C86 C87 C88 119.4(13)
C86 C87 H87 120.3
C88 C87 H87 120.3
C89 C88 C87 116.9(13)
C89 C88 H88 121.5
C87 C88 H88 121.5
N1 C89 C88 123.0(13)
N1 C89 H89 118.5
C88 C89 H89 118.5
C91 C90 C95 125.1(15)
C91 C90 S16 117.2(11)
C95 C90 S16 117.6(13)
C90 C91 C92 115.6(15)
C90 C91 H91 122.2
C92 C91 H91 122.2
C93 C92 C91 119.8(16)
C93 C92 H92 120.1
C91 C92 H92 120.1
C94 C93 C92 119.6(18)
C94 C93 H93 120.2
C92 C93 H93 120.2
C93 C94 C95 123.8(19)
C93 C94 H94 118.1
C95 C94 H94 118.1
C90 C95 C94 115.9(18)
C90 C95 H95 122.0
C94 C95 H95 122.0
N2 C96 C97 122.7(14)
N2 C96 H96 118.7
C97 C96 H96 118.7
C98 C97 C96 119.0(15)
C98 C97 S17 115.5(13)
C96 C97 S17 125.5(12)
C97 C98 C99 120.0(17)
C97 C98 H98 120.0
C99 C98 H98 120.0
C100 C99 C98 116.3(19)
C100 C99 H99 121.8
C98 C99 H99 121.8
N2 C100 C99 124.8(18)
N2 C100 H100 117.6
C99 C100 H100 117.6
C106 C101 C102 120.0(17)
C106 C101 S17 117.2(13)
C102 C101 S17 122.0(13)
C101 C102 C103 117.7(16)
C101 C102 H102 121.2
C103 C102 H102 121.2
C104 C103 C102 119(2)
C104 C103 H103 120.3
C102 C103 H103 120.3
C105 C104 C103 122(2)
C105 C104 H104 119.0
C103 C104 H104 119.0
C104 C105 C106 120.2(19)
C104 C105 H105 119.9
C106 C105 H105 119.9
C105 C106 C101 120.4(17)
C105 C106 H106 119.8
C101 C106 H106 119.8

loop_
_geom_bond_atom_site_label_1
_geom_bond_atom_site_label_2
_geom_bond_distance
Zn1 S1 2.283(4)
Zn1 S4 2.373(3)
Zn1 S2 2.375(4)
Zn1 S3 2.437(3)
Zn2 S2 2.326(4)
Zn2 S15 2.335(3)
Zn2 S5 2.336(4)
Zn2 S6 2.356(3)
Zn3 S10 2.319(4)
Zn3 S15 2.338(4)
Zn3 S9 2.352(3)
Zn3 S4 2.364(4)
Zn4 S15 2.323(3)
Zn4 S11 2.329(4)
Zn4 S14 2.356(4)
Zn4 S13 2.363(4)
Zn5 S15 2.315(4)
Zn5 S3 2.334(3)
Zn5 S7 2.365(4)
Zn5 S8 2.374(4)
Zn6 S12 2.279(4)
Zn6 S5 2.385(3)
Zn6 S10 2.398(4)
Zn6 S11 2.399(3)
Zn7 N2 2.040(12)
Zn7 S13 2.338(4)
Zn7 S7 2.351(4)
Zn7 S6 2.355(3)
Zn8 N1 2.069(10)
Zn8 S9 2.337(3)
Zn8 S8 2.351(4)
Zn8 S14 2.352(4)
S1 C1 1.745(19)
S2 C7 1.780(14)
S3 C13 1.772(14)
S4 C19 1.787(14)
S5 C25 1.773(13)
S6 C31 1.821(14)
S7 C37 1.773(14)
S8 C43 1.811(15)
S9 C49 1.787(13)
S10 C55 1.767(12)
S11 C61 1.801(15)
S12 C67 1.774(15)
S13 C73 1.786(13)
S14 C79 1.783(14)
S16 C86 1.794(16)
S16 C90 1.809(14)
S17 C97 1.742(17)
S17 C101 1.756(18)
N1 C89 1.335(16)
N1 C85 1.341(17)
N2 C100 1.336(18)
N2 C96 1.358(19)
C1 C2 1.39(2)
C1 C6 1.43(2)
C2 C3 1.37(2)
C2 H2 0.9500
C3 C4 1.40(2)
C3 H3 0.9500
C4 C5 1.36(2)
C4 H4 0.9500
C5 C6 1.37(2)
C5 H5 0.9500
C6 H6 0.9500
C7 C12 1.417(19)
C7 C8 1.43(2)
C8 C9 1.35(2)
C8 H8 0.9500
C9 C10 1.44(2)
C9 H9 0.9500
C10 C11 1.31(2)
C10 H10 0.9500
C11 C12 1.408(18)
C11 H11 0.9500
C12 H12 0.9500
C13 C14 1.390(19)
C13 C18 1.410(18)
C14 C15 1.36(2)
C14 H14 0.9500
C15 C16 1.42(2)
C15 H15 0.9500
C16 C17 1.33(2)
C16 H16 0.9500
C17 C18 1.38(2)
C17 H17 0.9500
C18 H18 0.9500
C19 C24 1.369(17)
C19 C20 1.388(19)
C20 C21 1.455(19)
C20 H20 0.9500
C21 C22 1.32(2)
C21 H21 0.9500
C22 C23 1.40(2)
C22 H22 0.9500
C23 C24 1.436(17)
C23 H23 0.9500
C24 H24 0.9500
C25 C26 1.389(18)
C25 C30 1.415(17)
C26 C27 1.41(2)
C26 H26 0.9500
C27 C28 1.39(2)
C27 H27 0.9500
C28 C29 1.35(2)
C28 H28 0.9500
C29 C30 1.36(2)
C29 H29 0.9500
C30 H30 0.9500
C31 C32 1.34(2)
C31 C36 1.445(17)
C32 C33 1.39(2)
C32 H32 0.9500
C33 C34 1.38(2)
C33 H33 0.9500
C34 C35 1.38(3)
C34 H34 0.9500
C35 C36 1.35(2)
C35 H35 0.9500
C36 H36 0.9500
C37 C42 1.391(19)
C37 C38 1.42(2)
C38 C39 1.37(2)
C38 H38 0.9500
C39 C40 1.36(2)
C39 H39 0.9500
C40 C41 1.38(2)
C40 H40 0.9500
C41 C42 1.36(2)
C41 H41 0.9500
C42 H42 0.9500
C43 C44 1.33(2)
C43 C48 1.40(2)
C44 C45 1.42(3)
C44 H44 0.9500
C45 C46 1.36(3)
C45 H45 0.9500
C46 C47 1.39(3)
C46 H46 0.9500
C47 C48 1.41(2)
C47 H47 0.9500
C48 H48 0.9500
C49 C50 1.367(19)
C49 C54 1.444(16)
C50 C51 1.39(2)
C50 H50 0.9500
C51 C52 1.36(2)
C51 H51 0.9500
C52 C53 1.34(2)
C52 H52 0.9500
C53 C54 1.37(2)
C53 H53 0.9500
C54 H54 0.9500
C55 C56 1.375(19)
C55 C60 1.46(2)
C56 C57 1.360(18)
C56 H56 0.9500
C57 C58 1.38(2)
C57 H57 0.9500
C58 C59 1.38(2)
C58 H58 0.9500
C59 C60 1.383(19)
C59 H59 0.9500
C60 H60 0.9500
C61 C66 1.40(2)
C61 C62 1.41(2)
C62 C63 1.37(3)
C62 H62 0.9500
C63 C64 1.41(2)
C63 H63 0.9500
C64 C65 1.32(3)
C64 H64 0.9500
C65 C66 1.35(3)
C65 H65 0.9500
C66 H66 0.9500
C67 C72 1.40(2)
C67 C68 1.426(18)
C68 C69 1.38(3)
C68 H68 0.9500
C69 C70 1.37(3)
C69 H69 0.9500
C70 C71 1.33(3)
C70 H70 0.9500
C71 C72 1.37(3)
C71 H71 0.9500
C72 H72 0.9500
C73 C74 1.395(19)
C73 C78 1.394(17)
C74 C75 1.384(18)
C74 H74 0.9500
C75 C76 1.40(2)
C75 H75 0.9500
C76 C77 1.33(2)
C76 H76 0.9500
C77 C78 1.376(17)
C77 H77 0.9500
C78 H78 0.9500
C79 C80 1.387(18)
C79 C84 1.400(17)
C80 C81 1.37(2)
C80 H80 0.9500
C81 C82 1.45(2)
C81 H81 0.9500
C82 C83 1.39(2)
C82 H82 0.9500
C83 C84 1.38(2)
C83 H83 0.9500
C84 H84 0.9500
C85 C86 1.387(18)
C85 H85 0.9500
C86 C87 1.39(2)
C87 C88 1.41(2)
C87 H87 0.9500
C88 C89 1.393(17)
C88 H88 0.9500
C89 H89 0.9500
C90 C91 1.35(2)
C90 C95 1.38(2)
C91 C92 1.46(2)
C91 H91 0.9500
C92 C93 1.42(3)
C92 H92 0.9500
C93 C94 1.29(3)
C93 H93 0.9500
C94 C95 1.42(3)
C94 H94 0.9500
C95 H95 0.9500
C96 C97 1.43(2)
C96 H96 0.9500
C97 C98 1.35(3)
C98 C99 1.43(3)
C98 H98 0.9500
C99 C100 1.41(2)
C99 H99 0.9500
C100 H100 0.9500
C101 C106 1.39(2)
C101 C102 1.41(2)
C102 C103 1.41(3)
C102 H102 0.9500
C103 C104 1.38(3)
C103 H103 0.9500
C104 C105 1.35(3)
C104 H104 0.9500
C105 C106 1.36(3)
C105 H105 0.9500
C106 H106 0.9500
